data_2216798
loop_
_publ_author_name
'D. Sudha'
'K. Chinnakali'
'M. Jayagobi'
'R. Raghunathan'
'Hoong-Kun Fun'

_publ_section_title
7-Chloro-3-ethyl-9,9-dimethyl-2-tosyl-2,3,3a,4,9,9a-hexahydro-1<i>H</i>-pyrrolo[3,4-<i>b</i>]quinoline
_journal_coeditor_code SJ2437
_journal_issue 12
_journal_name_full 'Acta Crystallographica Section E'
_journal_page_first o4912
_journal_page_last o4913
_journal_paper_doi 10.1107/S1600536807061351
_journal_volume 63
_journal_year 2007
_chemical_formula_iupac 'C22 H27 Cl N2 O2 S'
_chemical_formula_moiety 'C22 H27 Cl N2 O2 S'
_chemical_formula_sum 'C22 H27 Cl N2 O2 S'
_chemical_formula_weight 418.97
_chemical_name_systematic
;
7-Chloro-3-ethyl-9,9-dimethyl-2-tosyl-2,3,3a,4,9,9a-hexahydro-
1H-pyrrolo[3,4-b]quinoline
;
_space_group_IT_number 2
_symmetry_cell_setting triclinic
_symmetry_space_group_name_Hall '-P 1'
_symmetry_space_group_name_H-M 'P -1'
_atom_sites_solution_hydrogens geom
_atom_sites_solution_primary direct
_atom_sites_solution_secondary difmap
_audit_creation_method SHELXL97
_cell_angle_alpha 109.9110(10)
_cell_angle_beta 98.1680(10)
_cell_angle_gamma 92.6010(10)
_cell_formula_units_Z 4
_cell_length_a 11.4284(2)
_cell_length_b 13.8093(2)
_cell_length_c 14.5937(2)
_cell_measurement_reflns_used 6353
_cell_measurement_temperature 100.00(10)
_cell_measurement_theta_max 33.47
_cell_measurement_theta_min 2.53
_cell_volume 2132.60(6)
_computing_cell_refinement 'APEX2 (Bruker, 2005)'
_computing_data_collection 'APEX2 (Bruker, 2005)'
_computing_data_reduction 'SAINT (Bruker, 2005)'
_computing_molecular_graphics 'SHELXTL (Sheldrick, 1998)'
_computing_publication_material
;
SHELXTL (Sheldrick, 1998) and PLATON (Spek, 2003)
;
_computing_structure_refinement 'SHELXTL (Sheldrick, 1998)'
_computing_structure_solution 'SHELXTL (Sheldrick, 1998)'
_diffrn_ambient_temperature 100.00(10)
_diffrn_detector_area_resol_mean 8.33
_diffrn_measured_fraction_theta_full 0.992
_diffrn_measured_fraction_theta_max 0.992
_diffrn_measurement_device_type 'Bruker APEXII CCD area-detector'
_diffrn_measurement_method \w
_diffrn_radiation_monochromator graphite
_diffrn_radiation_source 'fine-focus sealed tube'
_diffrn_radiation_type MoK\a
_diffrn_radiation_wavelength 0.71073
_diffrn_reflns_av_R_equivalents 0.0526
_diffrn_reflns_av_sigmaI/netI 0.0832
_diffrn_reflns_limit_h_max 18
_diffrn_reflns_limit_h_min -18
_diffrn_reflns_limit_k_max 22
_diffrn_reflns_limit_k_min -22
_diffrn_reflns_limit_l_max 21
_diffrn_reflns_limit_l_min -23
_diffrn_reflns_number 44677
_diffrn_reflns_theta_full 34.89
_diffrn_reflns_theta_max 34.89
_diffrn_reflns_theta_min 1.51
_diffrn_standards_number 0
_exptl_absorpt_coefficient_mu 0.297
_exptl_absorpt_correction_T_max 0.9554
_exptl_absorpt_correction_T_min 0.8407
_exptl_absorpt_correction_type multi-scan
_exptl_absorpt_process_details '(SADABS; Bruker, 2005)'
_exptl_crystal_colour colourless
_exptl_crystal_density_diffrn 1.305
_exptl_crystal_density_method 'not measured'
_exptl_crystal_description block
_exptl_crystal_F_000 888
_exptl_crystal_size_max 0.35
_exptl_crystal_size_mid 0.21
_exptl_crystal_size_min 0.16
_refine_diff_density_max 0.810
_refine_diff_density_min -0.666
_refine_ls_extinction_method none
_refine_ls_goodness_of_fit_ref 1.013
_refine_ls_hydrogen_treatment mixed
_refine_ls_matrix_type full
_refine_ls_number_parameters 515
_refine_ls_number_reflns 18502
_refine_ls_number_restraints 0
_refine_ls_restrained_S_all 1.013
_refine_ls_R_factor_all 0.1040
_refine_ls_R_factor_gt 0.0596
_refine_ls_shift/su_max 0.001
_refine_ls_shift/su_mean <0.001
_refine_ls_structure_factor_coef Fsqd
_refine_ls_weighting_details 'calc w = 1/[\s^2^(Fo^2^)+(0.0989P)^2^] where P=(Fo^2^+2Fc^2^)/3'
_refine_ls_weighting_scheme calc
_refine_ls_wR_factor_gt 0.1528
_refine_ls_wR_factor_ref 0.1950
_reflns_number_gt 11189
_reflns_number_total 18502
_reflns_threshold_expression I>2\s(I)
_cod_data_source_file sj2437.cif
_cod_data_source_block I
_cod_database_code 2216798
_cod_database_fobs_code 2216798

loop_
_symmetry_equiv_pos_as_xyz
'x, y, z'
'-x, -y, -z'

loop_
_atom_site_type_symbol
_atom_site_label
_atom_site_fract_x
_atom_site_fract_y
_atom_site_fract_z
_atom_site_U_iso_or_equiv
_atom_site_adp_type
_atom_site_calc_flag
_atom_site_refinement_flags
_atom_site_occupancy
Cl Cl1A 0.03018(4) -0.28932(3) 0.51290(3) 0.02648(11) Uani d . 1
S S1A 0.21131(4) 0.47964(3) 0.90071(3) 0.01826(9) Uani d . 1
O O1A 0.31447(11) 0.53422(10) 0.88798(10) 0.0220(3) Uani d . 1
O O2A 0.17295(12) 0.51397(10) 0.99506(9) 0.0223(3) Uani d . 1
N N1A 0.23679(14) 0.36009(12) 0.87657(11) 0.0203(3) Uani d . 1
N N2A 0.10003(13) 0.10860(12) 0.85118(11) 0.0181(3) Uani d . 1
H H1N 0.107(2) 0.0963(19) 0.9055(18) 0.028(6) Uiso d . 1
C C1A 0.25764(17) 0.29773(14) 0.77589(13) 0.0209(3) Uani d . 1
H H1A 0.3404 0.2849 0.7759 0.025 Uiso calc R 1
H H1B 0.2341 0.3317 0.7289 0.025 Uiso calc R 1
C C2A 0.17823(15) 0.19813(13) 0.75292(12) 0.0176(3) Uani d . 1
H H2A 0.0960 0.2119 0.7364 0.021 Uiso calc R 1
C C3A 0.20094(15) 0.10001(13) 0.67079(12) 0.0175(3) Uani d . 1
C C4A 0.13319(14) 0.00765(13) 0.68351(12) 0.0165(3) Uani d . 1
C C5A 0.11398(15) -0.08803(14) 0.60533(13) 0.0188(3) Uani d . 1
H H5A 0.1416 -0.0942 0.5468 0.023 Uiso calc R 1
C C6A 0.05469(16) -0.17335(14) 0.61387(13) 0.0214(3) Uani d . 1
C C7A 0.01468(16) -0.16761(14) 0.70034(14) 0.0216(3) Uani d . 1
H H7A -0.0242 -0.2255 0.7058 0.026 Uiso calc R 1
C C8A 0.03339(16) -0.07384(14) 0.77911(14) 0.0202(3) Uani d . 1
H H8A 0.0075 -0.0695 0.8379 0.024 Uiso calc R 1
C C9A 0.09096(15) 0.01456(13) 0.77120(12) 0.0167(3) Uani d . 1
C C10A 0.19221(15) 0.18581(13) 0.85341(12) 0.0172(3) Uani d . 1
H H10A 0.2705 0.1633 0.8683 0.021 Uiso calc R 1
C C11A 0.18479(16) 0.29432(14) 0.92669(13) 0.0196(3) Uani d . 1
H H11A 0.1013 0.3062 0.9297 0.024 Uiso calc R 1
C C12A 0.09332(16) 0.48643(13) 0.81127(13) 0.0196(3) Uani d . 1
C C13A -0.02309(16) 0.47016(15) 0.82435(14) 0.0228(4) Uani d . 1
H H13A -0.0387 0.4515 0.8772 0.027 Uiso calc R 1
C C14A -0.11566(17) 0.48205(16) 0.75792(15) 0.0270(4) Uani d . 1
H H14A -0.1936 0.4704 0.7662 0.032 Uiso calc R 1
C C15A -0.09388(18) 0.51126(15) 0.67850(15) 0.0260(4) Uani d . 1
C C16A 0.02343(18) 0.52595(15) 0.66637(14) 0.0249(4) Uani d . 1
H H16A 0.0391 0.5442 0.6133 0.030 Uiso calc R 1
C C17A 0.11785(17) 0.51390(14) 0.73200(13) 0.0219(3) Uani d . 1
H H17A 0.1958 0.5240 0.7231 0.026 Uiso calc R 1
C C18A -0.1946(2) 0.52619(19) 0.60841(17) 0.0381(5) Uani d . 1
H H18A -0.1689 0.5775 0.5828 0.057 Uiso calc R 1
H H18B -0.2597 0.5487 0.6427 0.057 Uiso calc R 1
H H18C -0.2197 0.4619 0.5549 0.057 Uiso calc R 1
C C19A 0.33333(16) 0.08292(15) 0.67679(15) 0.0247(4) Uani d . 1
H H19A 0.3767 0.1400 0.6690 0.037 Uiso calc R 1
H H19B 0.3429 0.0199 0.6252 0.037 Uiso calc R 1
H H19C 0.3631 0.0782 0.7399 0.037 Uiso calc R 1
C C20A 0.15501(19) 0.10988(16) 0.57064(14) 0.0259(4) Uani d . 1
H H20A 0.1986 0.1679 0.5647 0.039 Uiso calc R 1
H H20B 0.0722 0.1201 0.5663 0.039 Uiso calc R 1
H H20C 0.1655 0.0478 0.5183 0.039 Uiso calc R 1
C C21A 0.25225(18) 0.31623(15) 1.03089(14) 0.0246(4) Uani d . 1
H H21A 0.2408 0.3857 1.0721 0.030 Uiso calc R 1
H H21B 0.2184 0.2685 1.0581 0.030 Uiso calc R 1
C C22A 0.38466(18) 0.30659(17) 1.03574(16) 0.0299(4) Uani d . 1
H H22A 0.4212 0.3214 1.1031 0.045 Uiso calc R 1
H H22B 0.4195 0.3548 1.0105 0.045 Uiso calc R 1
H H22C 0.3971 0.2374 0.9966 0.045 Uiso calc R 1
Cl Cl1B 0.47867(5) 0.41939(4) 0.55983(4) 0.03280(12) Uani d . 1
S S1B 0.74422(4) -0.03863(3) 0.93978(3) 0.01735(9) Uani d . 1
O O1B 0.84439(11) -0.09847(10) 0.92531(10) 0.0213(3) Uani d . 1
O O2B 0.70692(11) -0.00750(10) 1.03451(9) 0.0209(3) Uani d . 1
N N1B 0.77511(13) 0.06575(11) 0.91748(11) 0.0188(3) Uani d . 1
N N2B 0.62984(13) 0.28789(12) 0.89959(11) 0.0183(3) Uani d . 1
H H2N 0.631(2) 0.3406(19) 0.9591(18) 0.028(6) Uiso d . 1
C C1B 0.78402(16) 0.05627(14) 0.81384(13) 0.0194(3) Uani d . 1
H H1C 0.7607 -0.0140 0.7684 0.023 Uiso calc R 1
H H1D 0.8639 0.0777 0.8083 0.023 Uiso calc R 1
C C2B 0.69617(15) 0.13041(13) 0.79504(12) 0.0166(3) Uani d . 1
H H2B 0.6159 0.0976 0.7877 0.020 Uiso calc R 1
C C3B 0.69986(15) 0.16655(14) 0.70689(12) 0.0181(3) Uani d . 1
C C4B 0.63027(15) 0.26243(14) 0.72451(13) 0.0180(3) Uani d . 1
C C5B 0.59119(16) 0.29551(15) 0.64625(13) 0.0216(3) Uani d . 1
H H5B 0.6056 0.2581 0.5833 0.026 Uiso calc R 1
C C6B 0.53138(17) 0.38303(15) 0.66045(13) 0.0221(3) Uani d . 1
C C7B 0.51099(16) 0.44240(15) 0.75307(14) 0.0217(3) Uani d . 1
H H7B 0.4729 0.5023 0.7623 0.026 Uiso calc R 1
C C8B 0.54853(16) 0.41088(14) 0.83191(13) 0.0200(3) Uani d . 1
H H8B 0.5359 0.4506 0.8948 0.024 Uiso calc R 1
C C9B 0.60504(14) 0.32051(13) 0.81907(12) 0.0170(3) Uani d . 1
C C10B 0.72086(15) 0.21830(13) 0.89397(12) 0.0175(3) Uani d . 1
H H10B 0.7985 0.2559 0.9017 0.021 Uiso calc R 1
C C11B 0.72455(16) 0.16433(13) 0.97009(13) 0.0184(3) Uani d . 1
H H11B 0.6432 0.1479 0.9783 0.022 Uiso calc R 1
C C12B 0.62353(16) -0.11225(14) 0.84972(13) 0.0189(3) Uani d . 1
C C13B 0.50983(16) -0.08033(15) 0.85445(13) 0.0213(3) Uani d . 1
H H13B 0.4980 -0.0193 0.9033 0.026 Uiso calc R 1
C C14B 0.41474(16) -0.14021(15) 0.78585(14) 0.0229(4) Uani d . 1
H H14B 0.3391 -0.1183 0.7882 0.028 Uiso calc R 1
C C15B 0.43039(17) -0.23314(16) 0.71312(14) 0.0259(4) Uani d . 1
C C16B 0.54457(18) -0.26339(16) 0.70900(14) 0.0283(4) Uani d . 1
H H16B 0.5561 -0.3249 0.6606 0.034 Uiso calc R 1
C C17B 0.64184(17) -0.20334(15) 0.77597(14) 0.0243(4) Uani d . 1
H H17B 0.7180 -0.2236 0.7717 0.029 Uiso calc R 1
C C18B 0.3257(2) -0.29909(19) 0.64125(17) 0.0372(5) Uani d . 1
H H18D 0.3452 -0.3690 0.6143 0.056 Uiso calc R 1
H H18E 0.3059 -0.2726 0.5887 0.056 Uiso calc R 1
H H18F 0.2590 -0.2979 0.6747 0.056 Uiso calc R 1
C C19B 0.82765(16) 0.19621(15) 0.69704(14) 0.0227(3) Uani d . 1
H H19D 0.8716 0.1368 0.6860 0.034 Uiso calc R 1
H H19E 0.8651 0.2503 0.7567 0.034 Uiso calc R 1
H H19F 0.8259 0.2200 0.6423 0.034 Uiso calc R 1
C C20B 0.64319(17) 0.07747(15) 0.61165(13) 0.0236(4) Uani d . 1
H H20D 0.6886 0.0192 0.6029 0.035 Uiso calc R 1
H H20E 0.6423 0.0998 0.5561 0.035 Uiso calc R 1
H H20F 0.5633 0.0579 0.6166 0.035 Uiso calc R 1
C C21B 0.79862(16) 0.22399(14) 1.07127(13) 0.0204(3) Uani d . 1
H H21C 0.7635 0.2876 1.1008 0.024 Uiso calc R 1
H H21D 0.7943 0.1830 1.1133 0.024 Uiso calc R 1
C C22B 0.92898(17) 0.25125(15) 1.07013(14) 0.0242(4) Uani d . 1
H H22D 0.9688 0.2884 1.1364 0.036 Uiso calc R 1
H H22E 0.9347 0.2936 1.0304 0.036 Uiso calc R 1
H H22F 0.9656 0.1889 1.0429 0.036 Uiso calc R 1

loop_
_atom_site_aniso_label
_atom_site_aniso_U_11
_atom_site_aniso_U_22
_atom_site_aniso_U_33
_atom_site_aniso_U_12
_atom_site_aniso_U_13
_atom_site_aniso_U_23
Cl1A 0.0348(2) 0.0154(2) 0.0244(2) -0.00120(17) -0.00016(17) 0.00328(16)
S1A 0.0219(2) 0.01295(18) 0.01929(19) 0.00118(15) 0.00553(15) 0.00415(15)
O1A 0.0227(6) 0.0168(6) 0.0256(6) 0.0004(5) 0.0060(5) 0.0058(5)
O2A 0.0299(7) 0.0167(6) 0.0193(6) 0.0031(5) 0.0073(5) 0.0038(5)
N1A 0.0279(8) 0.0138(7) 0.0207(7) 0.0023(6) 0.0090(6) 0.0057(5)
N2A 0.0217(7) 0.0164(7) 0.0169(6) -0.0001(5) 0.0050(5) 0.0062(5)
C1A 0.0272(8) 0.0147(8) 0.0205(8) -0.0006(6) 0.0079(6) 0.0046(6)
C2A 0.0197(7) 0.0152(7) 0.0187(7) 0.0019(6) 0.0052(6) 0.0064(6)
C3A 0.0195(7) 0.0153(7) 0.0167(7) 0.0008(6) 0.0033(6) 0.0045(6)
C4A 0.0162(7) 0.0144(7) 0.0193(7) 0.0031(6) 0.0032(6) 0.0060(6)
C5A 0.0202(8) 0.0171(8) 0.0188(7) 0.0022(6) 0.0022(6) 0.0062(6)
C6A 0.0237(8) 0.0156(8) 0.0211(8) -0.0005(6) 0.0003(6) 0.0030(6)
C7A 0.0235(8) 0.0160(8) 0.0250(8) -0.0016(6) 0.0030(6) 0.0076(7)
C8A 0.0213(8) 0.0183(8) 0.0237(8) 0.0020(6) 0.0057(6) 0.0101(7)
C9A 0.0177(7) 0.0141(7) 0.0180(7) 0.0011(6) 0.0017(6) 0.0059(6)
C10A 0.0187(7) 0.0149(7) 0.0177(7) 0.0004(6) 0.0040(6) 0.0053(6)
C11A 0.0245(8) 0.0157(8) 0.0201(8) 0.0020(6) 0.0063(6) 0.0071(6)
C12A 0.0228(8) 0.0140(7) 0.0201(8) 0.0009(6) 0.0046(6) 0.0033(6)
C13A 0.0233(8) 0.0194(8) 0.0254(9) -0.0003(7) 0.0070(7) 0.0066(7)
C14A 0.0221(9) 0.0234(9) 0.0308(10) 0.0001(7) 0.0045(7) 0.0039(8)
C15A 0.0282(9) 0.0177(8) 0.0265(9) 0.0019(7) 0.0004(7) 0.0025(7)
C16A 0.0310(9) 0.0211(9) 0.0215(8) 0.0015(7) 0.0023(7) 0.0069(7)
C17A 0.0258(9) 0.0188(8) 0.0205(8) 0.0008(7) 0.0054(6) 0.0058(6)
C18A 0.0366(12) 0.0344(12) 0.0342(12) 0.0026(10) -0.0068(9) 0.0055(9)
C19A 0.0214(8) 0.0185(8) 0.0313(10) 0.0009(7) 0.0088(7) 0.0035(7)
C20A 0.0353(10) 0.0237(9) 0.0193(8) 0.0007(8) 0.0052(7) 0.0084(7)
C21A 0.0350(10) 0.0173(8) 0.0199(8) -0.0002(7) 0.0049(7) 0.0047(6)
C22A 0.0323(10) 0.0264(10) 0.0274(10) -0.0040(8) -0.0024(8) 0.0087(8)
Cl1B 0.0447(3) 0.0339(3) 0.0246(2) 0.0120(2) 0.0030(2) 0.0165(2)
S1B 0.01894(19) 0.01488(19) 0.01896(19) 0.00212(14) 0.00337(14) 0.00674(15)
O1B 0.0193(6) 0.0195(6) 0.0274(7) 0.0047(5) 0.0041(5) 0.0110(5)
O2B 0.0249(6) 0.0204(6) 0.0182(6) 0.0019(5) 0.0052(5) 0.0073(5)
N1B 0.0238(7) 0.0137(6) 0.0191(7) 0.0022(5) 0.0055(5) 0.0053(5)
N2B 0.0235(7) 0.0154(7) 0.0163(6) 0.0068(5) 0.0039(5) 0.0050(5)
C1B 0.0232(8) 0.0165(8) 0.0204(8) 0.0044(6) 0.0064(6) 0.0073(6)
C2B 0.0170(7) 0.0141(7) 0.0195(7) 0.0021(6) 0.0046(6) 0.0061(6)
C3B 0.0170(7) 0.0196(8) 0.0179(7) 0.0026(6) 0.0038(6) 0.0063(6)
C4B 0.0179(7) 0.0169(8) 0.0190(7) 0.0017(6) 0.0037(6) 0.0059(6)
C5B 0.0232(8) 0.0240(9) 0.0198(8) 0.0034(7) 0.0042(6) 0.0100(7)
C6B 0.0251(8) 0.0211(8) 0.0210(8) 0.0020(7) 0.0013(6) 0.0096(7)
C7B 0.0224(8) 0.0182(8) 0.0255(9) 0.0017(6) 0.0036(6) 0.0092(7)
C8B 0.0222(8) 0.0174(8) 0.0200(8) 0.0029(6) 0.0025(6) 0.0062(6)
C9B 0.0159(7) 0.0170(8) 0.0182(7) 0.0003(6) 0.0024(5) 0.0064(6)
C10B 0.0190(7) 0.0144(7) 0.0193(7) 0.0020(6) 0.0033(6) 0.0060(6)
C11B 0.0215(8) 0.0139(7) 0.0193(7) 0.0028(6) 0.0053(6) 0.0044(6)
C12B 0.0212(8) 0.0158(8) 0.0194(8) 0.0022(6) 0.0033(6) 0.0059(6)
C13B 0.0217(8) 0.0213(9) 0.0220(8) 0.0042(7) 0.0061(6) 0.0078(7)
C14B 0.0194(8) 0.0246(9) 0.0232(8) 0.0018(7) 0.0025(6) 0.0069(7)
C15B 0.0263(9) 0.0254(10) 0.0222(9) 0.0004(7) 0.0008(7) 0.0053(7)
C16B 0.0291(9) 0.0257(10) 0.0217(9) 0.0043(8) 0.0001(7) -0.0009(7)
C17B 0.0237(9) 0.0222(9) 0.0238(9) 0.0053(7) 0.0040(7) 0.0037(7)
C18B 0.0291(10) 0.0367(12) 0.0329(11) -0.0006(9) -0.0039(8) 0.0000(9)
C19B 0.0221(8) 0.0232(9) 0.0262(9) 0.0019(7) 0.0088(7) 0.0113(7)
C20B 0.0271(9) 0.0202(9) 0.0206(8) 0.0038(7) 0.0039(7) 0.0032(7)
C21B 0.0266(8) 0.0163(8) 0.0175(7) 0.0040(6) 0.0031(6) 0.0048(6)
C22B 0.0236(8) 0.0206(9) 0.0249(9) 0.0023(7) 0.0000(7) 0.0052(7)

loop_
_atom_type_symbol
_atom_type_description
_atom_type_scat_dispersion_real
_atom_type_scat_dispersion_imag
_atom_type_scat_source
C C 0.0033 0.0016 'International Tables Vol C Tables 4.2.6.8 and 6.1.1.4'
H H 0.0000 0.0000 'International Tables Vol C Tables 4.2.6.8 and 6.1.1.4'
N N 0.0061 0.0033 'International Tables Vol C Tables 4.2.6.8 and 6.1.1.4'
O O 0.0106 0.0060 'International Tables Vol C Tables 4.2.6.8 and 6.1.1.4'
S S 0.1246 0.1234 'International Tables Vol C Tables 4.2.6.8 and 6.1.1.4'
Cl Cl 0.1484 0.1585 'International Tables Vol C Tables 4.2.6.8 and 6.1.1.4'

loop_
_geom_angle_atom_site_label_1
_geom_angle_atom_site_label_2
_geom_angle_atom_site_label_3
_geom_angle
O2A S1A O1A 118.70(8)
O2A S1A N1A 107.12(8)
O1A S1A N1A 107.64(8)
O2A S1A C12A 107.94(8)
O1A S1A C12A 106.25(8)
N1A S1A C12A 108.91(8)
C1A N1A C11A 112.06(14)
C1A N1A S1A 119.43(12)
C11A N1A S1A 121.91(12)
C9A N2A C10A 114.60(14)
C9A N2A H1N 109.4(17)
C10A N2A H1N 112.3(16)
N1A C1A C2A 102.13(13)
N1A C1A H1A 111.3
C2A C1A H1A 111.3
N1A C1A H1B 111.3
C2A C1A H1B 111.3
H1A C1A H1B 109.2
C10A C2A C1A 101.59(14)
C10A C2A C3A 112.53(14)
C1A C2A C3A 119.02(14)
C10A C2A H2A 107.7
C1A C2A H2A 107.7
C3A C2A H2A 107.7
C2A C3A C20A 108.39(14)
C2A C3A C19A 112.48(14)
C20A C3A C19A 109.06(15)
C2A C3A C4A 107.19(13)
C20A C3A C4A 111.20(14)
C19A C3A C4A 108.53(14)
C5A C4A C9A 118.23(16)
C5A C4A C3A 119.12(15)
C9A C4A C3A 122.65(15)
C6A C5A C4A 121.10(16)
C6A C5A H5A 119.5
C4A C5A H5A 119.5
C7A C6A C5A 121.01(17)
C7A C6A Cl1A 120.07(14)
C5A C6A Cl1A 118.93(14)
C6A C7A C8A 118.97(17)
C6A C7A H7A 120.5
C8A C7A H7A 120.5
C7A C8A C9A 120.96(16)
C7A C8A H8A 119.5
C9A C8A H8A 119.5
C4A C9A N2A 122.15(15)
C4A C9A C8A 119.71(16)
N2A C9A C8A 118.09(15)
N2A C10A C2A 108.91(14)
N2A C10A C11A 114.18(14)
C2A C10A C11A 104.83(14)
N2A C10A H10A 109.6
C2A C10A H10A 109.6
C11A C10A H10A 109.6
N1A C11A C21A 112.18(15)
N1A C11A C10A 100.94(13)
C21A C11A C10A 114.74(15)
N1A C11A H11A 109.5
C21A C11A H11A 109.5
C10A C11A H11A 109.5
C13A C12A C17A 120.83(17)
C13A C12A S1A 119.23(14)
C17A C12A S1A 119.83(14)
C14A C13A C12A 119.41(18)
C14A C13A H13A 120.3
C12A C13A H13A 120.3
C13A C14A C15A 121.12(18)
C13A C14A H14A 119.4
C15A C14A H14A 119.4
C16A C15A C14A 118.36(18)
C16A C15A C18A 121.0(2)
C14A C15A C18A 120.66(19)
C15A C16A C17A 121.46(18)
C15A C16A H16A 119.3
C17A C16A H16A 119.3
C16A C17A C12A 118.80(18)
C16A C17A H17A 120.6
C12A C17A H17A 120.6
C15A C18A H18A 109.5
C15A C18A H18B 109.5
H18A C18A H18B 109.5
C15A C18A H18C 109.5
H18A C18A H18C 109.5
H18B C18A H18C 109.5
C3A C19A H19A 109.5
C3A C19A H19B 109.5
H19A C19A H19B 109.5
C3A C19A H19C 109.5
H19A C19A H19C 109.5
H19B C19A H19C 109.5
C3A C20A H20A 109.5
C3A C20A H20B 109.5
H20A C20A H20B 109.5
C3A C20A H20C 109.5
H20A C20A H20C 109.5
H20B C20A H20C 109.5
C22A C21A C11A 114.05(16)
C22A C21A H21A 108.7
C11A C21A H21A 108.7
C22A C21A H21B 108.7
C11A C21A H21B 108.7
H21A C21A H21B 107.6
C21A C22A H22A 109.5
C21A C22A H22B 109.5
H22A C22A H22B 109.5
C21A C22A H22C 109.5
H22A C22A H22C 109.5
H22B C22A H22C 109.5
O2B S1B O1B 118.68(8)
O2B S1B N1B 107.05(8)
O1B S1B N1B 107.61(8)
O2B S1B C12B 108.35(8)
O1B S1B C12B 106.72(8)
N1B S1B C12B 108.05(8)
C1B N1B C11B 111.10(13)
C1B N1B S1B 118.30(12)
C11B N1B S1B 120.47(11)
C9B N2B C10B 115.59(14)
C9B N2B H2N 112.5(15)
C10B N2B H2N 117.8(14)
N1B C1B C2B 101.93(13)
N1B C1B H1C 111.4
C2B C1B H1C 111.4
N1B C1B H1D 111.4
C2B C1B H1D 111.4
H1C C1B H1D 109.2
C10B C2B C1B 100.76(13)
C10B C2B C3B 113.27(14)
C1B C2B C3B 119.50(14)
C10B C2B H2B 107.5
C1B C2B H2B 107.5
C3B C2B H2B 107.5
C2B C3B C19B 112.11(14)
C2B C3B C20B 108.52(15)
C19B C3B C20B 108.39(14)
C2B C3B C4B 107.25(13)
C19B C3B C4B 108.95(15)
C20B C3B C4B 111.65(14)
C5B C4B C9B 117.77(16)
C5B C4B C3B 119.96(15)
C9B C4B C3B 122.27(15)
C6B C5B C4B 121.21(17)
C6B C5B H5B 119.4
C4B C5B H5B 119.4
C7B C6B C5B 121.31(17)
C7B C6B Cl1B 118.74(15)
C5B C6B Cl1B 119.95(14)
C6B C7B C8B 118.53(17)
C6B C7B H7B 120.7
C8B C7B H7B 120.7
C7B C8B C9B 121.40(17)
C7B C8B H8B 119.3
C9B C8B H8B 119.3
N2B C9B C8B 118.31(15)
N2B C9B C4B 121.95(15)
C8B C9B C4B 119.67(16)
N2B C10B C2B 109.82(14)
N2B C10B C11B 113.66(14)
C2B C10B C11B 104.28(14)
N2B C10B H10B 109.6
C2B C10B H10B 109.6
C11B C10B H10B 109.6
N1B C11B C21B 112.12(14)
N1B C11B C10B 101.06(13)
C21B C11B C10B 115.60(15)
N1B C11B H11B 109.2
C21B C11B H11B 109.2
C10B C11B H11B 109.2
C13B C12B C17B 120.51(17)
C13B C12B S1B 119.56(14)
C17B C12B S1B 119.91(14)
C14B C13B C12B 119.41(17)
C14B C13B H13B 120.3
C12B C13B H13B 120.3
C13B C14B C15B 121.10(17)
C13B C14B H14B 119.5
C15B C14B H14B 119.5
C16B C15B C14B 118.70(17)
C16B C15B C18B 120.82(18)
C14B C15B C18B 120.48(18)
C17B C16B C15B 121.18(18)
C17B C16B H16B 119.4
C15B C16B H16B 119.4
C16B C17B C12B 119.05(17)
C16B C17B H17B 120.5
C12B C17B H17B 120.5
C15B C18B H18D 109.5
C15B C18B H18E 109.5
H18D C18B H18E 109.5
C15B C18B H18F 109.5
H18D C18B H18F 109.5
H18E C18B H18F 109.5
C3B C19B H19D 109.5
C3B C19B H19E 109.5
H19D C19B H19E 109.5
C3B C19B H19F 109.5
H19D C19B H19F 109.5
H19E C19B H19F 109.5
C3B C20B H20D 109.5
C3B C20B H20E 109.5
H20D C20B H20E 109.5
C3B C20B H20F 109.5
H20D C20B H20F 109.5
H20E C20B H20F 109.5
C22B C21B C11B 114.96(15)
C22B C21B H21C 108.5
C11B C21B H21C 108.5
C22B C21B H21D 108.5
C11B C21B H21D 108.5
H21C C21B H21D 107.5
C21B C22B H22D 109.5
C21B C22B H22E 109.5
H22D C22B H22E 109.5
C21B C22B H22F 109.5
H22D C22B H22F 109.5
H22E C22B H22F 109.5

loop_
_geom_bond_atom_site_label_1
_geom_bond_atom_site_label_2
_geom_bond_distance
Cl1A C6A 1.7461(18)
S1A O2A 1.4348(13)
S1A O1A 1.4386(13)
S1A N1A 1.6158(16)
S1A C12A 1.7678(19)
N1A C1A 1.488(2)
N1A C11A 1.497(2)
N2A C9A 1.407(2)
N2A C10A 1.453(2)
N2A H1N 0.86(2)
C1A C2A 1.521(2)
C1A H1A 0.97
C1A H1B 0.97
C2A C10A 1.520(2)
C2A C3A 1.534(2)
C2A H2A 0.98
C3A C20A 1.534(3)
C3A C19A 1.537(2)
C3A C4A 1.540(2)
C4A C5A 1.404(2)
C4A C9A 1.406(2)
C5A C6A 1.384(3)
C5A H5A 0.93
C6A C7A 1.381(3)
C7A C8A 1.391(3)
C7A H7A 0.93
C8A C9A 1.407(2)
C8A H8A 0.93
C10A C11A 1.530(2)
C10A H10A 0.98
C11A C21A 1.527(3)
C11A H11A 0.98
C12A C13A 1.390(2)
C12A C17A 1.394(3)
C13A C14A 1.385(3)
C13A H13A 0.93
C14A C15A 1.400(3)
C14A H14A 0.93
C15A C16A 1.392(3)
C15A C18A 1.498(3)
C16A C17A 1.393(3)
C16A H16A 0.93
C17A H17A 0.93
C18A H18A 0.96
C18A H18B 0.96
C18A H18C 0.96
C19A H19A 0.96
C19A H19B 0.96
C19A H19C 0.96
C20A H20A 0.96
C20A H20B 0.96
C20A H20C 0.96
C21A C22A 1.519(3)
C21A H21A 0.97
C21A H21B 0.97
C22A H22A 0.96
C22A H22B 0.96
C22A H22C 0.96
Cl1B C6B 1.7464(19)
S1B O2B 1.4342(13)
S1B O1B 1.4400(13)
S1B N1B 1.6168(15)
S1B C12B 1.7639(18)
N1B C1B 1.492(2)
N1B C11B 1.504(2)
N2B C9B 1.393(2)
N2B C10B 1.440(2)
N2B H2N 0.92(2)
C1B C2B 1.529(2)
C1B H1C 0.97
C1B H1D 0.97
C2B C10B 1.515(2)
C2B C3B 1.535(2)
C2B H2B 0.98
C3B C19B 1.538(2)
C3B C20B 1.540(3)
C3B C4B 1.541(2)
C4B C5B 1.393(2)
C4B C9B 1.418(2)
C5B C6B 1.384(3)
C5B H5B 0.93
C6B C7B 1.380(3)
C7B C8B 1.384(3)
C7B H7B 0.93
C8B C9B 1.399(2)
C8B H8B 0.93
C10B C11B 1.531(2)
C10B H10B 0.98
C11B C21B 1.526(2)
C11B H11B 0.98
C12B C13B 1.394(2)
C12B C17B 1.396(3)
C13B C14B 1.383(3)
C13B H13B 0.93
C14B C15B 1.397(3)
C14B H14B 0.93
C15B C16B 1.391(3)
C15B C18B 1.502(3)
C16B C17B 1.391(3)
C16B H16B 0.93
C17B H17B 0.93
C18B H18D 0.96
C18B H18E 0.96
C18B H18F 0.96
C19B H19D 0.96
C19B H19E 0.96
C19B H19F 0.96
C20B H20D 0.96
C20B H20E 0.96
C20B H20F 0.96
C21B C22B 1.524(3)
C21B H21C 0.97
C21B H21D 0.97
C22B H22D 0.96
C22B H22E 0.96
C22B H22F 0.96

loop_
_geom_hbond_atom_site_label_D
_geom_hbond_atom_site_label_H
_geom_hbond_atom_site_label_A
_geom_hbond_site_symmetry_A
_geom_hbond_distance_DH
_geom_hbond_distance_HA
_geom_hbond_distance_DA
_geom_hbond_angle_DHA
N2A H1N O1B 2_657 0.86(3) 2.44(2) 3.285(2) 167(2)
N2B H2N O1A 2_667 0.92(3) 2.29(2) 3.188(2) 165(2)
C8A H8A O1B 1_455 0.93 2.49 3.327(2) 149
C21A H21B O1B 2_657 0.97 2.52 3.447(3) 159
C1A H1A Cg1 1_555 0.97 2.92 3.760(2) 145
C14A H14A Cg1 1_455 0.93 3.00 3.876(2) 158
C22B H22D Cg2 2_667 0.97 2.84 3.558(2) 133
C13A H13A O2A 2_567 0.93 2.52 3.294(2) 141
C21A H21A O2A . 0.97 2.50 3.101(3) 120
C21B H21D O2B . 0.97 2.57 3.1580(10) 119

loop_
_geom_torsion_atom_site_label_1
_geom_torsion_atom_site_label_2
_geom_torsion_atom_site_label_3
_geom_torsion_atom_site_label_4
_geom_torsion
O2A S1A N1A C1A 169.39(13)
O1A S1A N1A C1A -61.91(15)
C12A S1A N1A C1A 52.88(15)
O2A S1A N1A C11A 20.15(17)
O1A S1A N1A C11A 148.85(14)
C12A S1A N1A C11A -96.36(15)
C11A N1A C1A C2A 18.75(19)
S1A N1A C1A C2A -133.32(13)
N1A C1A C2A C10A -37.04(17)
N1A C1A C2A C3A -161.17(15)
C10A C2A C3A C20A 165.99(15)
C1A C2A C3A C20A -75.4(2)
C10A C2A C3A C19A -73.34(18)
C1A C2A C3A C19A 45.3(2)
C10A C2A C3A C4A 45.87(18)
C1A C2A C3A C4A 164.48(15)
C2A C3A C4A C5A 164.43(15)
C20A C3A C4A C5A 46.1(2)
C19A C3A C4A C5A -73.84(19)
C2A C3A C4A C9A -16.6(2)
C20A C3A C4A C9A -134.87(17)
C19A C3A C4A C9A 105.17(18)
C9A C4A C5A C6A 0.3(2)
C3A C4A C5A C6A 179.31(16)
C4A C5A C6A C7A -1.4(3)
C4A C5A C6A Cl1A 178.35(13)
C5A C6A C7A C8A 0.9(3)
Cl1A C6A C7A C8A -178.84(14)
C6A C7A C8A C9A 0.7(3)
C5A C4A C9A N2A -176.24(15)
C3A C4A C9A N2A 4.8(2)
C5A C4A C9A C8A 1.3(2)
C3A C4A C9A C8A -177.75(15)
C10A N2A C9A C4A -22.4(2)
C10A N2A C9A C8A 160.05(15)
C7A C8A C9A C4A -1.8(3)
C7A C8A C9A N2A 175.84(16)
C9A N2A C10A C2A 50.99(19)
C9A N2A C10A C11A 167.75(15)
C1A C2A C10A N2A 166.05(14)
C3A C2A C10A N2A -65.55(18)
C1A C2A C10A C11A 43.47(17)
C3A C2A C10A C11A 171.87(14)
C1A N1A C11A C21A 130.09(16)
S1A N1A C11A C21A -78.63(19)
C1A N1A C11A C10A 7.46(18)
S1A N1A C11A C10A 158.74(13)
N2A C10A C11A N1A -150.26(14)
C2A C10A C11A N1A -31.16(17)
N2A C10A C11A C21A 88.91(19)
C2A C10A C11A C21A -151.99(15)
O2A S1A C12A C13A -31.57(17)
O1A S1A C12A C13A -159.90(14)
N1A S1A C12A C13A 84.40(16)
O2A S1A C12A C17A 144.65(14)
O1A S1A C12A C17A 16.32(17)
N1A S1A C12A C17A -99.38(15)
C17A C12A C13A C14A -0.4(3)
S1A C12A C13A C14A 175.81(14)
C12A C13A C14A C15A -0.7(3)
C13A C14A C15A C16A 1.4(3)
C13A C14A C15A C18A -178.63(19)
C14A C15A C16A C17A -1.1(3)
C18A C15A C16A C17A 178.96(18)
C15A C16A C17A C12A 0.0(3)
C13A C12A C17A C16A 0.7(3)
S1A C12A C17A C16A -175.47(14)
N1A C11A C21A C22A -54.6(2)
C10A C11A C21A C22A 59.8(2)
O2B S1B N1B C1B -163.44(12)
O1B S1B N1B C1B 67.95(14)
C12B S1B N1B C1B -46.94(14)
O2B S1B N1B C11B -21.14(15)
O1B S1B N1B C11B -149.75(13)
C12B S1B N1B C11B 95.36(14)
C11B N1B C1B C2B -20.22(17)
S1B N1B C1B C2B 125.39(13)
N1B C1B C2B C10B 39.55(16)
N1B C1B C2B C3B 164.26(14)
C10B C2B C3B C19B 74.60(18)
C1B C2B C3B C19B -43.9(2)
C10B C2B C3B C20B -165.71(14)
C1B C2B C3B C20B 75.82(19)
C10B C2B C3B C4B -44.95(18)
C1B C2B C3B C4B -163.41(15)
C2B C3B C4B C5B -162.76(16)
C19B C3B C4B C5B 75.7(2)
C20B C3B C4B C5B -44.0(2)
C2B C3B C4B C9B 18.1(2)
C19B C3B C4B C9B -103.45(18)
C20B C3B C4B C9B 136.87(17)
C9B C4B C5B C6B 1.0(3)
C3B C4B C5B C6B -178.19(17)
C4B C5B C6B C7B 1.8(3)
C4B C5B C6B Cl1B -177.53(14)
C5B C6B C7B C8B -2.0(3)
Cl1B C6B C7B C8B 177.33(14)
C6B C7B C8B C9B -0.6(3)
C10B N2B C9B C8B -159.63(16)
C10B N2B C9B C4B 23.4(2)
C7B C8B C9B N2B -173.72(16)
C7B C8B C9B C4B 3.3(3)
C5B C4B C9B N2B 173.47(16)
C3B C4B C9B N2B -7.4(2)
C5B C4B C9B C8B -3.5(2)
C3B C4B C9B C8B 175.69(16)
C9B N2B C10B C2B -49.7(2)
C9B N2B C10B C11B -166.04(14)
C1B C2B C10B N2B -168.06(14)
C3B C2B C10B N2B 63.10(18)
C1B C2B C10B C11B -45.92(16)
C3B C2B C10B C11B -174.77(13)
C1B N1B C11B C21B -131.15(15)
S1B N1B C11B C21B 84.10(17)
C1B N1B C11B C10B -7.46(17)
S1B N1B C11B C10B -152.21(12)
N2B C10B C11B N1B 152.44(14)
C2B C10B C11B N1B 32.87(16)
N2B C10B C11B C21B -86.29(19)
C2B C10B C11B C21B 154.14(14)
O2B S1B C12B C13B 42.10(17)
O1B S1B C12B C13B 170.97(14)
N1B S1B C12B C13B -73.55(16)
O2B S1B C12B C17B -136.14(15)
O1B S1B C12B C17B -7.27(18)
N1B S1B C12B C17B 108.20(16)
C17B C12B C13B C14B 0.6(3)
S1B C12B C13B C14B -177.67(14)
C12B C13B C14B C15B 1.3(3)
C13B C14B C15B C16B -1.8(3)
C13B C14B C15B C18B 178.0(2)
C14B C15B C16B C17B 0.4(3)
C18B C15B C16B C17B -179.3(2)
C15B C16B C17B C12B 1.3(3)
C13B C12B C17B C16B -1.9(3)
S1B C12B C17B C16B 176.38(16)
N1B C11B C21B C22B 56.5(2)
C10B C11B C21B C22B -58.6(2)
